data_4347478
loop_
_publ_author_name
'Li, Gao-Peng'
'Liu, Ge'
'Li, Yong-Zhi'
'Hou, Lei'
'Wang, Yao-Yu'
'Zhu, Zhonghua'

_publ_section_title
;
 Uncommon Pyrazoyl-Carboxyl Bifunctional Ligand-Based Microporous
 Lanthanide Systems: Sorption and Luminescent Sensing Properties.
;
_journal_issue 8
_journal_name_full 'Inorganic chemistry'
_journal_page_first 3952
_journal_page_last 3959
_journal_paper_doi 10.1021/acs.inorgchem.6b00217
_journal_volume 55
_journal_year 2016
_chemical_formula_sum 'C20 H16 N5 O8 Tb'
_chemical_formula_weight 613.30
_space_group_IT_number 15
_space_group_name_Hall '-C 2yc'
_space_group_name_H-M_alt 'C 1 2/c 1'
_symmetry_cell_setting monoclinic
_symmetry_space_group_name_H-M 'C 1 2/c 1'
_atom_sites_solution_hydrogens geom
_atom_sites_solution_primary direct
_atom_sites_solution_secondary difmap
_audit_creation_method SHELXL-97
_cell_angle_alpha 90.00
_cell_angle_beta 113.142(3)
_cell_angle_gamma 90.00
_cell_formula_units_Z 4
_cell_length_a 20.010(4)
_cell_length_b 13.193(3)
_cell_length_c 9.8950(19)
_cell_measurement_reflns_used 1868
_cell_measurement_temperature 296(2)
_cell_measurement_theta_max 23.43
_cell_measurement_theta_min 2.58
_cell_volume 2402.0(9)
_computing_structure_refinement 'SHELXL-97 (Sheldrick, 1997)'
_computing_structure_solution 'SHELXS-97 (Sheldrick, 1990)'
_diffrn_ambient_temperature 296(2)
_diffrn_measured_fraction_theta_full 0.986
_diffrn_measured_fraction_theta_max 0.986
_diffrn_measurement_device_type 'Bruker SMART CCD area-detector'
_diffrn_radiation_monochromator graphite
_diffrn_radiation_source 'fine-focus sealed tube'
_diffrn_radiation_type MoK\a
_diffrn_radiation_wavelength 0.71073
_diffrn_reflns_av_R_equivalents 0.0508
_diffrn_reflns_av_sigmaI/netI 0.0611
_diffrn_reflns_limit_h_max 24
_diffrn_reflns_limit_h_min -24
_diffrn_reflns_limit_k_max 16
_diffrn_reflns_limit_k_min -6
_diffrn_reflns_limit_l_max 12
_diffrn_reflns_limit_l_min -11
_diffrn_reflns_number 6247
_diffrn_reflns_theta_full 26.00
_diffrn_reflns_theta_max 26.00
_diffrn_reflns_theta_min 1.90
_exptl_absorpt_coefficient_mu 2.997
_exptl_absorpt_correction_T_max 0.7742
_exptl_absorpt_correction_T_min 0.6967
_exptl_absorpt_correction_type multi-scan
_exptl_absorpt_process_details sadabs
_exptl_crystal_colour colorless
_exptl_crystal_density_diffrn 1.696
_exptl_crystal_density_method 'not measured'
_exptl_crystal_description prism
_exptl_crystal_F_000 1200
_exptl_crystal_size_max 0.13
_exptl_crystal_size_mid 0.10
_exptl_crystal_size_min 0.09
_refine_diff_density_max 0.843
_refine_diff_density_min -0.769
_refine_diff_density_rms 0.137
_refine_ls_extinction_method none
_refine_ls_goodness_of_fit_ref 1.024
_refine_ls_hydrogen_treatment constr
_refine_ls_matrix_type full
_refine_ls_number_parameters 160
_refine_ls_number_reflns 2324
_refine_ls_number_restraints 0
_refine_ls_restrained_S_all 1.024
_refine_ls_R_factor_all 0.0409
_refine_ls_R_factor_gt 0.0327
_refine_ls_shift/su_max 0.000
_refine_ls_shift/su_mean 0.000
_refine_ls_structure_factor_coef Fsqd
_refine_ls_weighting_details 'calc w=1/[\s^2^(Fo^2^)+(0.0291P)^2^+0.0000P] where P=(Fo^2^+2Fc^2^)/3'
_refine_ls_weighting_scheme calc
_refine_ls_wR_factor_gt 0.0714
_refine_ls_wR_factor_ref 0.0751
_reflns_number_gt 2025
_reflns_number_total 2324
_reflns_threshold_expression >2sigma(I)
_cod_data_source_file ic6b00217_si_002.cif
_cod_data_source_block Tb
_cod_original_cell_volume 2402.1(8)
_cod_original_sg_symbol_H-M C2/c
_cod_database_code 4347478

loop_
_symmetry_equiv_pos_as_xyz
'x, y, z'
'-x, y, -z+1/2'
'x+1/2, y+1/2, z'
'-x+1/2, y+1/2, -z+1/2'
'-x, -y, -z'
'x, -y, z-1/2'
'-x+1/2, -y+1/2, -z'
'x+1/2, -y+1/2, z-1/2'

loop_
_atom_site_label
_atom_site_type_symbol
_atom_site_fract_x
_atom_site_fract_y
_atom_site_fract_z
_atom_site_U_iso_or_equiv
_atom_site_adp_type
_atom_site_occupancy
_atom_site_symmetry_multiplicity
_atom_site_calc_flag
_atom_site_refinement_flags
Tb1 Tb 0.5000 0.44129(2) 0.2500 0.02229(12) Uani 1 2 d S
O1 O 0.41754(18) 0.4159(3) 0.3529(4) 0.0408(9) Uani 1 1 d .
O1W O 0.016(3) 0.469(3) -0.542(8) 0.37(3) Uani 0.50 1 d P
O2 O 0.41092(17) 0.5067(3) 0.5357(3) 0.0356(8) Uani 1 1 d .
O3 O 0.54069(18) 0.6157(3) 0.2042(4) 0.0393(8) Uani 1 1 d .
O4 O 0.5000 0.7582(5) 0.2500 0.098(3) Uani 1 2 d S
C1 C 0.3852(2) 0.4471(4) 0.4304(5) 0.0264(10) Uani 1 1 d .
C2 C 0.3082(2) 0.4099(4) 0.3915(5) 0.0295(11) Uani 1 1 d .
C3 C 0.2683(2) 0.3726(4) 0.2527(5) 0.0315(11) Uani 1 1 d .
H3 H 0.2888 0.3695 0.1831 0.038 Uiso 1 1 calc R
C4 C 0.1964(2) 0.3392(4) 0.2168(5) 0.0348(12) Uani 1 1 d .
C5 C 0.1677(3) 0.3413(5) 0.3223(6) 0.0491(15) Uani 1 1 d .
H5 H 0.1204 0.3190 0.2993 0.059 Uiso 1 1 calc R
C6 C 0.2086(3) 0.3761(5) 0.4619(6) 0.0530(16) Uani 1 1 d .
H6 H 0.1891 0.3753 0.5332 0.064 Uiso 1 1 calc R
C7 C 0.2790(3) 0.4125(4) 0.4972(6) 0.0434(14) Uani 1 1 d .
H7 H 0.3060 0.4381 0.5905 0.052 Uiso 1 1 calc R
C8 C 0.1538(2) 0.3053(4) 0.0647(5) 0.0363(12) Uani 1 1 d .
C9 C 0.1549(3) 0.3372(5) -0.0663(6) 0.0492(15) Uani 1 1 d .
H9 H 0.1852 0.3861 -0.0798 0.059 Uiso 1 1 calc R
C10 C 0.1019(3) 0.2820(4) -0.1741(6) 0.0480(14) Uani 1 1 d .
H10 H 0.0904 0.2892 -0.2743 0.058 Uiso 1 1 calc R
N1 N 0.0691(2) 0.2169(3) -0.1162(4) 0.0374(10) Uani 1 1 d .
N2 N 0.1019(2) 0.2334(3) 0.0302(4) 0.0357(10) Uani 1 1 d .
H2 H 0.0909 0.2014 0.0943 0.043 Uiso 1 1 calc R
N3 N 0.5000 0.6670(5) 0.2500 0.0478(17) Uani 1 2 d S

loop_
_atom_site_aniso_label
_atom_site_aniso_U_11
_atom_site_aniso_U_22
_atom_site_aniso_U_33
_atom_site_aniso_U_23
_atom_site_aniso_U_13
_atom_site_aniso_U_12
Tb1 0.01490(16) 0.02955(19) 0.01679(16) 0.000 0.00017(11) 0.000
O1 0.0341(19) 0.057(2) 0.0342(19) -0.0090(17) 0.0170(16) -0.0194(17)
O1W 0.28(5) 0.26(5) 0.63(9) -0.12(4) 0.23(4) -0.15(4)
O2 0.0265(17) 0.042(2) 0.0260(17) -0.0078(16) -0.0024(14) -0.0079(16)
O3 0.0357(19) 0.039(2) 0.046(2) 0.0061(17) 0.0200(17) 0.0016(17)
O4 0.062(4) 0.026(3) 0.228(10) 0.000 0.080(6) 0.000
C1 0.019(2) 0.033(3) 0.021(2) 0.001(2) 0.0017(17) -0.007(2)
C2 0.023(2) 0.036(3) 0.026(2) -0.003(2) 0.0054(19) -0.006(2)
C3 0.025(2) 0.041(3) 0.024(2) -0.005(2) 0.0058(19) -0.008(2)
C4 0.024(2) 0.041(3) 0.031(3) -0.007(2) 0.002(2) -0.010(2)
C5 0.025(2) 0.072(4) 0.049(3) -0.021(3) 0.013(2) -0.020(3)
C6 0.038(3) 0.082(5) 0.047(3) -0.020(3) 0.024(3) -0.019(3)
C7 0.033(3) 0.061(4) 0.035(3) -0.014(3) 0.012(2) -0.012(3)
C8 0.025(2) 0.045(3) 0.031(3) -0.005(2) 0.0019(19) -0.011(2)
C9 0.048(3) 0.054(4) 0.040(3) -0.004(3) 0.012(3) -0.022(3)
C10 0.053(3) 0.051(4) 0.028(3) 0.001(2) 0.003(2) -0.015(3)
N1 0.035(2) 0.039(3) 0.025(2) -0.0028(18) -0.0029(17) 0.000(2)
N2 0.026(2) 0.048(3) 0.025(2) -0.0014(19) 0.0001(16) -0.0112(19)
N3 0.038(4) 0.034(4) 0.075(5) 0.000 0.025(3) 0.000

loop_
_atom_type_symbol
_atom_type_description
_atom_type_scat_dispersion_real
_atom_type_scat_dispersion_imag
_atom_type_scat_source
C C 0.0033 0.0016 'International Tables Vol C Tables 4.2.6.8 and 6.1.1.4'
H H 0.0000 0.0000 'International Tables Vol C Tables 4.2.6.8 and 6.1.1.4'
N N 0.0061 0.0033 'International Tables Vol C Tables 4.2.6.8 and 6.1.1.4'
O O 0.0106 0.0060 'International Tables Vol C Tables 4.2.6.8 and 6.1.1.4'
Tb Tb -0.1723 4.1537 'International Tables Vol C Tables 4.2.6.8 and 6.1.1.4'

loop_
_geom_angle_atom_site_label_1
_geom_angle_atom_site_label_2
_geom_angle_atom_site_label_3
_geom_angle
_geom_angle_site_symmetry_1
_geom_angle_site_symmetry_3
O2 Tb1 O2 144.90(18) 5_666 6_565
O2 Tb1 O1 91.22(12) 5_666 2_655
O2 Tb1 O1 93.86(12) 6_565 2_655
O2 Tb1 O1 93.86(12) 5_666 .
O2 Tb1 O1 91.22(12) 6_565 .
O1 Tb1 O1 163.09(19) 2_655 .
O2 Tb1 O3 72.82(12) 5_666 .
O2 Tb1 O3 75.48(12) 6_565 .
O1 Tb1 O3 73.40(12) 2_655 .
O1 Tb1 O3 123.51(12) . .
O2 Tb1 O3 75.48(12) 5_666 2_655
O2 Tb1 O3 72.82(12) 6_565 2_655
O1 Tb1 O3 123.51(12) 2_655 2_655
O1 Tb1 O3 73.40(12) . 2_655
O3 Tb1 O3 50.14(16) . 2_655
O2 Tb1 N1 142.41(13) 5_666 7
O2 Tb1 N1 72.43(12) 6_565 7
O1 Tb1 N1 89.32(14) 2_655 7
O1 Tb1 N1 76.86(13) . 7
O3 Tb1 N1 142.22(12) . 7
O3 Tb1 N1 133.09(12) 2_655 7
O2 Tb1 N1 72.43(12) 5_666 8_556
O2 Tb1 N1 142.41(13) 6_565 8_556
O1 Tb1 N1 76.86(13) 2_655 8_556
O1 Tb1 N1 89.32(14) . 8_556
O3 Tb1 N1 133.09(12) . 8_556
O3 Tb1 N1 142.22(12) 2_655 8_556
N1 Tb1 N1 71.14(17) 7 8_556
C1 O1 Tb1 149.9(3) . .
C1 O2 Tb1 152.4(3) . 5_666
N3 O3 Tb1 97.1(3) . .
O2 C1 O1 125.2(4) . .
O2 C1 C2 117.5(4) . .
O1 C1 C2 117.2(4) . .
C3 C2 C7 120.7(4) . .
C3 C2 C1 120.0(4) . .
C7 C2 C1 119.2(4) . .
C2 C3 C4 119.7(4) . .
C2 C3 H3 120.1 . .
C4 C3 H3 120.1 . .
C5 C4 C3 119.4(4) . .
C5 C4 C8 122.2(4) . .
C3 C4 C8 118.4(4) . .
C4 C5 C6 120.5(4) . .
C4 C5 H5 119.8 . .
C6 C5 H5 119.8 . .
C5 C6 C7 120.5(5) . .
C5 C6 H6 119.7 . .
C7 C6 H6 119.7 . .
C2 C7 C6 119.1(5) . .
C2 C7 H7 120.5 . .
C6 C7 H7 120.5 . .
N2 C8 C9 105.9(4) . .
N2 C8 C4 123.4(4) . .
C9 C8 C4 130.7(5) . .
C8 C9 C10 106.0(5) . .
C8 C9 H9 127.0 . .
C10 C9 H9 127.0 . .
N1 C10 C9 111.4(5) . .
N1 C10 H10 124.3 . .
C9 C10 H10 124.3 . .
C10 N1 N2 104.0(4) . .
C10 N1 Tb1 123.8(3) . 7
N2 N1 Tb1 128.3(3) . 7
C8 N2 N1 112.7(4) . .
C8 N2 H2 123.6 . .
N1 N2 H2 123.6 . .
O4 N3 O3 122.2(3) . .
O4 N3 O3 122.2(3) . 2_655
O3 N3 O3 115.6(6) . 2_655

loop_
_geom_bond_atom_site_label_1
_geom_bond_atom_site_label_2
_geom_bond_distance
_geom_bond_site_symmetry_2
Tb1 O2 2.275(3) 5_666
Tb1 O2 2.275(3) 6_565
Tb1 O1 2.279(3) 2_655
Tb1 O1 2.279(3) .
Tb1 O3 2.540(4) .
Tb1 O3 2.540(4) 2_655
Tb1 N1 2.565(4) 7
Tb1 N1 2.565(4) 8_556
O1 C1 1.252(6) .
O1W O1W 1.48(7) 5_564
O2 C1 1.244(5) .
O2 Tb1 2.275(3) 5_666
O3 N3 1.272(5) .
O4 N3 1.203(9) .
C1 C2 1.516(6) .
C2 C3 1.380(6) .
C2 C7 1.384(7) .
C3 C4 1.410(6) .
C3 H3 0.9300 .
C4 C5 1.376(7) .
C4 C8 1.478(6) .
C5 C6 1.378(7) .
C5 H5 0.9300 .
C6 C7 1.398(7) .
C6 H6 0.9300 .
C7 H7 0.9300 .
C8 N2 1.347(6) .
C8 C9 1.372(7) .
C9 C10 1.380(7) .
C9 H9 0.9300 .
C10 N1 1.339(7) .
C10 H10 0.9300 .
N1 N2 1.353(5) .
N1 Tb1 2.565(4) 7
N2 H2 0.8600 .
N3 O3 1.272(5) 2_655
